data_1552251
loop_
_publ_author_name
'Li, Chao'
'Cao, Yi-Xuan'
'Jin, Ruoxing'
'Bian, Kang-Jie'
'Qin, Zi-Yang'
'Lan, Quan'
'Wang, Xi-Sheng'

_publ_section_title
;
 Highly Stereoselective Nickel-Catalyzed Difluoroalkylation of Aryl
 Ketones to Tetrasubstituted Monofluoroalkenes and Quaternary Alkyl
 Difluorides
;
_journal_name_full 'Chemical Science'
_journal_paper_doi 10.1039/C9SC02806D
_journal_year 2019
_chemical_absolute_configuration ad
_chemical_formula_sum 'C28 H20 F N O2'
_chemical_formula_weight 421.45
_space_group_crystal_system orthorhombic
_space_group_IT_number 19
_space_group_name_Hall 'P 2ac 2ab'
_space_group_name_H-M_alt 'P 21 21 21'
_symmetry_space_group_name_Hall 'P 2ac 2ab'
_symmetry_space_group_name_H-M 'P 21 21 21'
_atom_sites_solution_hydrogens geom
_audit_creation_method SHELXL-2013
_audit_update_record
;
2017-07-27 deposited with the CCDC.    2019-08-19 downloaded from the CCDC.
;
_cell_angle_alpha 90
_cell_angle_beta 90
_cell_angle_gamma 90
_cell_formula_units_Z 4
_cell_length_a 5.9409(2)
_cell_length_b 10.8429(2)
_cell_length_c 32.9352(5)
_cell_measurement_reflns_used 6944
_cell_measurement_temperature 291(2)
_cell_measurement_theta_max 71.2520
_cell_measurement_theta_min 4.2800
_cell_volume 2121.57(9)
_computing_cell_refinement 'CrysAlisPro (Rigaku OD, 2015)'
_computing_data_collection 'CrysAlisPro (Rigaku OD, 2015)'
_computing_data_reduction 'CrysAlisPro (Rigaku OD, 2015)'
_computing_molecular_graphics 'Ortep-3 (L. J. Farrugia, 2001)'
_computing_publication_material SHELXL-97
_computing_structure_refinement 'SHELXL-97 (Sheldrick, 1997)'
_computing_structure_solution 'SHELXS-97 (Sheldrick, 1997)'
_diffrn_ambient_temperature 291(2)
_diffrn_detector_area_resol_mean 5.2169
_diffrn_measured_fraction_theta_full 0.990
_diffrn_measured_fraction_theta_max 0.971
_diffrn_measurement_device_type 'SuperNova, Dual, Cu at zero, AtlasS2'
_diffrn_measurement_method '\w scans'
_diffrn_radiation_type CuK\a
_diffrn_radiation_wavelength 1.54184
_diffrn_reflns_av_R_equivalents 0.0279
_diffrn_reflns_av_unetI/netI 0.0247
_diffrn_reflns_Laue_measured_fraction_full 0.990
_diffrn_reflns_Laue_measured_fraction_max 0.971
_diffrn_reflns_limit_h_max 5
_diffrn_reflns_limit_h_min -6
_diffrn_reflns_limit_k_max 11
_diffrn_reflns_limit_k_min -13
_diffrn_reflns_limit_l_max 40
_diffrn_reflns_limit_l_min -40
_diffrn_reflns_number 10995
_diffrn_reflns_point_group_measured_fraction_full 0.990
_diffrn_reflns_point_group_measured_fraction_max 0.962
_diffrn_reflns_theta_full 67.684
_diffrn_reflns_theta_max 71.267
_diffrn_reflns_theta_min 4.293
_diffrn_source 'micro-focus sealed X-ray tube'
_exptl_absorpt_coefficient_mu 0.718
_exptl_absorpt_correction_T_max 1.00000
_exptl_absorpt_correction_T_min 0.65218
_exptl_absorpt_correction_type multi-scan
_exptl_absorpt_process_details
;
CrysAlisPro 1.171.38.46 (Rigaku Oxford Diffraction, 2015)
Empirical absorption correction using spherical harmonics,
 implemented in SCALE3 ABSPACK scaling algorithm.
;
_exptl_crystal_density_diffrn 1.319
_exptl_crystal_description block
_exptl_crystal_F_000 880
_exptl_crystal_size_max 0.230
_exptl_crystal_size_mid 0.220
_exptl_crystal_size_min 0.220
_refine_diff_density_max 0.145
_refine_diff_density_min -0.201
_refine_diff_density_rms 0.035
_refine_ls_abs_structure_details
;
 Flack x determined using 1494 quotients [(I+)-(I-)]/[(I+)+(I-)]
 (Parsons and Flack (2004), Acta Cryst. A60, s61).
;
_refine_ls_abs_structure_Flack 0.06(9)
_refine_ls_extinction_method none
_refine_ls_goodness_of_fit_ref 1.020
_refine_ls_hydrogen_treatment constr
_refine_ls_matrix_type full
_refine_ls_number_parameters 289
_refine_ls_number_reflns 3964
_refine_ls_number_restraints 0
_refine_ls_restrained_S_all 1.020
_refine_ls_R_factor_all 0.0457
_refine_ls_R_factor_gt 0.0438
_refine_ls_shift/su_max 0.000
_refine_ls_shift/su_mean 0.000
_refine_ls_structure_factor_coef Fsqd
_refine_ls_weighting_details 'w=1/[\s^2^(Fo^2^)+(0.0294P)^2^+1.2011P] where P=(Fo^2^+2Fc^2^)/3'
_refine_ls_weighting_scheme calc
_refine_ls_wR_factor_gt 0.1031
_refine_ls_wR_factor_ref 0.1041
_reflns_Friedel_coverage 0.691
_reflns_Friedel_fraction_full 0.989
_reflns_Friedel_fraction_max 0.948
_reflns_number_gt 3831
_reflns_number_total 3964
_reflns_threshold_expression 'I > 2\s(I)'
_cod_data_source_file c9sc02806d2.cif
_cod_data_source_block shelxl_CCDC1
_cod_database_code 1552251
_shelx_space_group_comment
;
The symmetry employed for this shelxl refinement is uniquely defined
by the following loop, which should always be used as a source of
symmetry information in preference to the above space-group names.
They are only intended as comments.
;
_shelx_estimated_absorpt_t_min 0.852
_shelx_estimated_absorpt_t_max 0.858
_shelxl_version_number 2013-4

loop_
_space_group_symop_operation_xyz
'x, y, z'
'-x+1/2, -y, z+1/2'
'-x, y+1/2, -z+1/2'
'x+1/2, -y+1/2, -z'

loop_
_atom_site_label
_atom_site_type_symbol
_atom_site_fract_x
_atom_site_fract_y
_atom_site_fract_z
_atom_site_U_iso_or_equiv
_atom_site_adp_type
_atom_site_occupancy
_atom_site_site_symmetry_order
_atom_site_calc_flag
_atom_site_refinement_flags_posn
_atom_site_refinement_flags_adp
F1 F 0.4936(4) 0.38698(17) 0.58191(6) 0.0549(5) Uani 1 1 d . .
O2 O 0.6256(4) 0.2638(2) 0.67365(6) 0.0512(6) Uani 1 1 d . .
N1 N 0.5595(4) 0.1516(2) 0.61678(7) 0.0380(6) Uani 1 1 d . .
O1 O 1.1070(5) 0.3305(2) 0.64148(8) 0.0654(7) Uani 1 1 d . .
C7 C 0.8063(6) 0.4540(3) 0.61919(9) 0.0392(7) Uani 1 1 d . .
C15 C 0.6475(6) 0.3718(3) 0.61201(8) 0.0391(7) Uani 1 1 d . .
C17 C 0.5903(5) 0.1322(3) 0.57399(9) 0.0382(6) Uani 1 1 d . .
C16 C 0.6107(6) 0.2576(3) 0.63683(9) 0.0399(7) Uani 1 1 d . .
C23 C 0.5064(6) 0.0433(3) 0.64028(8) 0.0399(7) Uani 1 1 d . .
C1 C 0.8456(6) 0.5721(3) 0.59723(9) 0.0428(7) Uani 1 1 d . .
C8 C 0.9846(5) 0.4150(3) 0.65016(10) 0.0421(7) Uani 1 1 d . .
C9 C 1.0082(6) 0.4864(3) 0.68849(9) 0.0426(7) Uani 1 1 d . .
C22 C 0.7880(6) 0.1634(3) 0.55500(10) 0.0470(8) Uani 1 1 d . .
H22 H 0.9028 0.2014 0.5696 0.056 Uiso 1 1 calc R U
C6 C 1.0505(6) 0.6328(3) 0.60101(11) 0.0544(9) Uani 1 1 d . .
H6 H 1.1620 0.5989 0.6174 0.065 Uiso 1 1 calc R U
C14 C 0.8415(6) 0.5653(3) 0.70157(10) 0.0486(8) Uani 1 1 d . .
H14 H 0.7071 0.5709 0.6872 0.058 Uiso 1 1 calc R U
C19 C 0.4531(7) 0.0461(3) 0.51199(10) 0.0560(9) Uani 1 1 d . .
H19 H 0.3401 0.0058 0.4976 0.067 Uiso 1 1 calc R U
C18 C 0.4233(6) 0.0724(3) 0.55250(10) 0.0477(8) Uani 1 1 d . .
H18 H 0.2903 0.0499 0.5654 0.057 Uiso 1 1 calc R U
C24 C 0.6567(7) -0.0520(3) 0.64039(11) 0.0541(9) Uani 1 1 d . .
H24 H 0.7929 -0.0443 0.6267 0.065 Uiso 1 1 calc R U
C2 C 0.6824(7) 0.6265(3) 0.57252(10) 0.0510(8) Uani 1 1 d . .
H2 H 0.5422 0.5893 0.5698 0.061 Uiso 1 1 calc R U
C28 C 0.3069(6) 0.0342(3) 0.66113(11) 0.0533(9) Uani 1 1 d . .
H28 H 0.2056 0.0996 0.6614 0.064 Uiso 1 1 calc R U
C10 C 1.2053(6) 0.4736(3) 0.71099(10) 0.0533(9) Uani 1 1 d . .
H10 H 1.3160 0.4181 0.7030 0.064 Uiso 1 1 calc R U
C20 C 0.6493(7) 0.0791(4) 0.49262(10) 0.0597(10) Uani 1 1 d . .
H20 H 0.6688 0.0615 0.4652 0.072 Uiso 1 1 calc R U
C12 C 1.0701(8) 0.6268(4) 0.75763(11) 0.0669(12) Uani 1 1 d . .
H12 H 1.0927 0.6758 0.7804 0.080 Uiso 1 1 calc R U
C21 C 0.8160(7) 0.1380(3) 0.51389(10) 0.0556(9) Uani 1 1 d . .
H21 H 0.9481 0.1611 0.5008 0.067 Uiso 1 1 calc R U
C11 C 1.2336(7) 0.5454(4) 0.74561(11) 0.0653(11) Uani 1 1 d . .
H11 H 1.3650 0.5380 0.7608 0.078 Uiso 1 1 calc R U
C13 C 0.8737(8) 0.6362(4) 0.73613(10) 0.0615(10) Uani 1 1 d . .
H13 H 0.7617 0.6903 0.7447 0.074 Uiso 1 1 calc R U
C27 C 0.2589(8) -0.0740(4) 0.68175(12) 0.0656(11) Uani 1 1 d . .
H27 H 0.1245 -0.0811 0.6960 0.079 Uiso 1 1 calc R U
C5 C 1.0924(8) 0.7422(4) 0.58101(13) 0.0659(10) Uani 1 1 d . .
H5 H 1.2302 0.7817 0.5843 0.079 Uiso 1 1 calc R U
C26 C 0.4068(9) -0.1705(4) 0.68134(12) 0.0695(12) Uani 1 1 d . .
H26 H 0.3723 -0.2432 0.6949 0.083 Uiso 1 1 calc R U
C3 C 0.7274(8) 0.7352(3) 0.55213(11) 0.0624(10) Uani 1 1 d . .
H3 H 0.6177 0.7693 0.5354 0.075 Uiso 1 1 calc R U
C4 C 0.9296(8) 0.7932(3) 0.55614(12) 0.0667(11) Uani 1 1 d . .
H4 H 0.9578 0.8663 0.5423 0.080 Uiso 1 1 calc R U
C25 C 0.6071(9) -0.1593(4) 0.66072(12) 0.0725(12) Uani 1 1 d . .
H25 H 0.7090 -0.2245 0.6605 0.087 Uiso 1 1 calc R U

loop_
_atom_site_aniso_label
_atom_site_aniso_U_11
_atom_site_aniso_U_22
_atom_site_aniso_U_33
_atom_site_aniso_U_23
_atom_site_aniso_U_13
_atom_site_aniso_U_12
F1 0.0652(13) 0.0440(10) 0.0555(11) 0.0062(8) -0.0287(10) -0.0025(10)
O2 0.0700(16) 0.0426(12) 0.0409(11) 0.0000(9) -0.0153(11) 0.0027(12)
N1 0.0428(15) 0.0305(12) 0.0406(12) -0.0004(10) -0.0002(11) -0.0041(11)
O1 0.0587(16) 0.0507(14) 0.0868(18) -0.0145(13) -0.0193(14) 0.0202(13)
C7 0.0439(17) 0.0337(15) 0.0398(14) -0.0053(12) -0.0038(13) 0.0057(14)
C15 0.0463(18) 0.0338(15) 0.0372(14) -0.0012(12) -0.0106(13) 0.0050(14)
C17 0.0429(17) 0.0306(14) 0.0412(14) 0.0006(12) 0.0012(13) -0.0031(13)
C16 0.0430(18) 0.0319(14) 0.0449(15) -0.0007(12) -0.0084(13) 0.0040(14)
C23 0.0496(18) 0.0334(15) 0.0367(14) -0.0008(11) 0.0001(13) -0.0038(15)
C1 0.055(2) 0.0324(15) 0.0406(15) -0.0033(12) 0.0006(14) 0.0069(15)
C8 0.0405(17) 0.0289(14) 0.0567(18) -0.0005(13) -0.0084(15) 0.0042(13)
C9 0.0443(18) 0.0364(16) 0.0470(16) 0.0049(12) -0.0113(14) -0.0070(14)
C22 0.0444(19) 0.0434(18) 0.0531(18) -0.0016(14) 0.0008(15) -0.0035(15)
C6 0.051(2) 0.0475(19) 0.065(2) 0.0022(16) -0.0016(17) -0.0030(17)
C14 0.054(2) 0.0442(18) 0.0478(17) -0.0029(14) -0.0102(15) 0.0001(16)
C19 0.060(2) 0.057(2) 0.0510(18) -0.0094(16) -0.0082(17) -0.0086(18)
C18 0.0467(19) 0.0477(18) 0.0487(17) -0.0007(14) 0.0017(14) -0.0123(16)
C24 0.060(2) 0.0438(18) 0.0586(19) 0.0047(15) 0.0138(17) 0.0066(17)
C2 0.056(2) 0.0406(18) 0.0558(18) 0.0014(15) -0.0064(17) 0.0025(16)
C28 0.051(2) 0.0448(19) 0.064(2) 0.0034(16) 0.0101(17) 0.0049(17)
C10 0.044(2) 0.056(2) 0.060(2) 0.0090(16) -0.0120(16) -0.0050(17)
C20 0.073(3) 0.064(2) 0.0417(17) -0.0061(16) 0.0082(18) 0.000(2)
C12 0.081(3) 0.076(3) 0.0439(18) -0.0074(18) -0.0065(19) -0.026(3)
C21 0.060(2) 0.054(2) 0.0531(18) 0.0021(16) 0.0150(17) -0.0020(18)
C11 0.059(2) 0.086(3) 0.051(2) 0.0117(19) -0.0217(18) -0.026(2)
C13 0.074(3) 0.059(2) 0.0517(19) -0.0092(17) -0.0027(19) -0.007(2)
C27 0.067(3) 0.059(2) 0.071(2) 0.0065(19) 0.019(2) -0.015(2)
C5 0.065(3) 0.048(2) 0.085(3) 0.006(2) 0.011(2) -0.010(2)
C26 0.104(3) 0.042(2) 0.063(2) 0.0100(17) 0.011(2) -0.012(2)
C3 0.085(3) 0.044(2) 0.058(2) 0.0084(17) -0.006(2) 0.011(2)
C4 0.092(3) 0.0410(19) 0.067(2) 0.0105(17) 0.016(2) 0.002(2)
C25 0.103(3) 0.0405(19) 0.074(2) 0.0100(18) 0.016(3) 0.020(2)

loop_
_atom_type_symbol
_atom_type_description
_atom_type_scat_dispersion_real
_atom_type_scat_dispersion_imag
_atom_type_scat_source
C C 0.0181 0.0091 'International Tables Vol C Tables 4.2.6.8 and 6.1.1.4'
H H 0.0000 0.0000 'International Tables Vol C Tables 4.2.6.8 and 6.1.1.4'
F F 0.0727 0.0534 'International Tables Vol C Tables 4.2.6.8 and 6.1.1.4'
O O 0.0492 0.0322 'International Tables Vol C Tables 4.2.6.8 and 6.1.1.4'
N N 0.0311 0.0180 'International Tables Vol C Tables 4.2.6.8 and 6.1.1.4'

loop_
_geom_angle_atom_site_label_1
_geom_angle_atom_site_label_2
_geom_angle_atom_site_label_3
_geom_angle
C16 N1 C17 124.8(2)
C16 N1 C23 118.5(2)
C17 N1 C23 115.8(2)
C15 C7 C1 127.3(3)
C15 C7 C8 115.3(3)
C1 C7 C8 117.0(3)
C7 C15 F1 122.0(3)
C7 C15 C16 124.4(3)
F1 C15 C16 113.6(3)
C22 C17 C18 119.8(3)
C22 C17 N1 121.3(3)
C18 C17 N1 118.7(3)
O2 C16 N1 123.1(3)
O2 C16 C15 119.1(3)
N1 C16 C15 117.8(2)
C24 C23 C28 120.6(3)
C24 C23 N1 118.3(3)
C28 C23 N1 121.1(3)
C6 C1 C2 117.4(3)
C6 C1 C7 120.1(3)
C2 C1 C7 122.5(3)
O1 C8 C9 122.7(3)
O1 C8 C7 118.0(3)
C9 C8 C7 119.1(3)
C14 C9 C10 120.0(3)
C14 C9 C8 121.4(3)
C10 C9 C8 118.6(3)
C17 C22 C21 119.8(3)
C17 C22 H22 120.1
C21 C22 H22 120.1
C5 C6 C1 121.5(4)
C5 C6 H6 119.2
C1 C6 H6 119.2
C9 C14 C13 120.1(3)
C9 C14 H14 119.9
C13 C14 H14 119.9
C18 C19 C20 120.3(3)
C18 C19 H19 119.8
C20 C19 H19 119.8
C19 C18 C17 120.1(3)
C19 C18 H18 119.9
C17 C18 H18 119.9
C23 C24 C25 120.1(4)
C23 C24 H24 119.9
C25 C24 H24 119.9
C3 C2 C1 120.6(4)
C3 C2 H2 119.7
C1 C2 H2 119.7
C23 C28 C27 118.9(3)
C23 C28 H28 120.5
C27 C28 H28 120.5
C11 C10 C9 118.9(4)
C11 C10 H10 120.6
C9 C10 H10 120.6
C21 C20 C19 119.7(3)
C21 C20 H20 120.1
C19 C20 H20 120.1
C13 C12 C11 120.2(3)
C13 C12 H12 119.9
C11 C12 H12 119.9
C20 C21 C22 120.2(3)
C20 C21 H21 119.9
C22 C21 H21 119.9
C12 C11 C10 120.7(4)
C12 C11 H11 119.6
C10 C11 H11 119.6
C12 C13 C14 120.0(4)
C12 C13 H13 120.0
C14 C13 H13 120.0
C26 C27 C28 120.7(4)
C26 C27 H27 119.6
C28 C27 H27 119.6
C6 C5 C4 120.0(4)
C6 C5 H5 120.0
C4 C5 H5 120.0
C27 C26 C25 119.6(3)
C27 C26 H26 120.2
C25 C26 H26 120.2
C4 C3 C2 121.1(4)
C4 C3 H3 119.4
C2 C3 H3 119.4
C3 C4 C5 119.3(4)
C3 C4 H4 120.3
C5 C4 H4 120.3
C24 C25 C26 120.0(4)
C24 C25 H25 120.0
C26 C25 H25 120.0

loop_
_geom_bond_atom_site_label_1
_geom_bond_atom_site_label_2
_geom_bond_distance
F1 C15 1.359(3)
O2 C16 1.218(3)
N1 C16 1.360(4)
N1 C17 1.437(4)
N1 C23 1.441(4)
O1 C8 1.204(4)
C7 C15 1.320(4)
C7 C1 1.489(4)
C7 C8 1.530(4)
C15 C16 1.500(4)
C17 C22 1.373(5)
C17 C18 1.380(4)
C23 C24 1.366(5)
C23 C28 1.373(5)
C1 C6 1.390(5)
C1 C2 1.397(5)
C8 C9 1.487(4)
C9 C14 1.378(5)
C9 C10 1.392(5)
C22 C21 1.392(5)
C22 H22 0.9300
C6 C5 1.380(5)
C6 H6 0.9300
C14 C13 1.387(5)
C14 H14 0.9300
C19 C18 1.376(5)
C19 C20 1.376(5)
C19 H19 0.9300
C18 H18 0.9300
C24 C25 1.374(5)
C24 H24 0.9300
C2 C3 1.382(5)
C2 H2 0.9300
C28 C27 1.385(5)
C28 H28 0.9300
C10 C11 1.391(5)
C10 H10 0.9300
C20 C21 1.371(5)
C20 H20 0.9300
C12 C13 1.369(6)
C12 C11 1.371(6)
C12 H12 0.9300
C21 H21 0.9300
C11 H11 0.9300
C13 H13 0.9300
C27 C26 1.366(6)
C27 H27 0.9300
C5 C4 1.383(6)
C5 H5 0.9300
C26 C25 1.375(6)
C26 H26 0.9300
C3 C4 1.362(6)
C3 H3 0.9300
C4 H4 0.9300
C25 H25 0.9300

loop_
_geom_torsion_atom_site_label_1
_geom_torsion_atom_site_label_2
_geom_torsion_atom_site_label_3
_geom_torsion_atom_site_label_4
_geom_torsion
C1 C7 C15 F1 0.1(5)
C8 C7 C15 F1 -172.0(3)
C1 C7 C15 C16 -176.7(3)
C8 C7 C15 C16 11.2(4)
C16 N1 C17 C22 47.2(4)
C23 N1 C17 C22 -121.9(3)
C16 N1 C17 C18 -137.7(3)
C23 N1 C17 C18 53.2(4)
C17 N1 C16 O2 -164.9(3)
C23 N1 C16 O2 4.0(5)
C17 N1 C16 C15 15.9(5)
C23 N1 C16 C15 -175.2(3)
C7 C15 C16 O2 41.2(5)
F1 C15 C16 O2 -135.8(3)
C7 C15 C16 N1 -139.5(3)
F1 C15 C16 N1 43.5(4)
C16 N1 C23 C24 -110.1(3)
C17 N1 C23 C24 59.8(4)
C16 N1 C23 C28 71.8(4)
C17 N1 C23 C28 -118.3(3)
C15 C7 C1 C6 -163.2(3)
C8 C7 C1 C6 8.8(4)
C15 C7 C1 C2 17.1(5)
C8 C7 C1 C2 -170.9(3)
C15 C7 C8 O1 65.9(4)
C1 C7 C8 O1 -107.1(3)
C15 C7 C8 C9 -117.4(3)
C1 C7 C8 C9 69.6(4)
O1 C8 C9 C14 -166.8(3)
C7 C8 C9 C14 16.6(5)
O1 C8 C9 C10 14.1(5)
C7 C8 C9 C10 -162.4(3)
C18 C17 C22 C21 2.0(5)
N1 C17 C22 C21 177.0(3)
C2 C1 C6 C5 -0.4(5)
C7 C1 C6 C5 179.9(3)
C10 C9 C14 C13 2.9(5)
C8 C9 C14 C13 -176.1(3)
C20 C19 C18 C17 0.0(6)
C22 C17 C18 C19 -1.1(5)
N1 C17 C18 C19 -176.3(3)
C28 C23 C24 C25 1.4(5)
N1 C23 C24 C25 -176.6(3)
C6 C1 C2 C3 1.3(5)
C7 C1 C2 C3 -178.9(3)
C24 C23 C28 C27 -1.0(5)
N1 C23 C28 C27 177.0(3)
C14 C9 C10 C11 -2.7(5)
C8 C9 C10 C11 176.4(3)
C18 C19 C20 C21 0.3(6)
C19 C20 C21 C22 0.6(6)
C17 C22 C21 C20 -1.7(5)
C13 C12 C11 C10 1.7(6)
C9 C10 C11 C12 0.4(6)
C11 C12 C13 C14 -1.4(6)
C9 C14 C13 C12 -0.9(6)
C23 C28 C27 C26 -0.2(6)
C1 C6 C5 C4 -0.8(6)
C28 C27 C26 C25 1.0(6)
C1 C2 C3 C4 -1.2(6)
C2 C3 C4 C5 0.1(6)
C6 C5 C4 C3 0.9(6)
C23 C24 C25 C26 -0.7(6)
C27 C26 C25 C24 -0.5(7)
